data_2223116
loop_
_publ_author_name
'Li, Xi-Li'
'He, Lai-Fu'

_publ_section_title
Tris(dibenzoylmethanido-\k^2^<i>O</i>,<i>O</i>')[(6<i>S</i>,8<i>S</i>)-(+)-7,7-dimethyl-3-(2-pyridyl)-5,6,7,8-tetrahydro-6,8-methanoisoquinoline-\k^2^<i>N</i>,<i>N</i>']gadolinium(III)
_journal_coeditor_code HY2214
_journal_issue 9
_journal_name_full 'Acta Crystallographica Section E'
_journal_page_first m1050
_journal_paper_doi 10.1107/S1600536809030700
_journal_volume 65
_journal_year 2009
_chemical_formula_iupac '[Gd (C15 H11 O2)3 (C17 H18 N2)]'
_chemical_formula_moiety 'C62 H51 Gd N2 O6'
_chemical_formula_sum 'C62 H51 Gd N2 O6'
_chemical_formula_weight 1077.30
_chemical_name_systematic \k^2^<i>N</i>,<i>N</i>']gadolinium(III)
_space_group_IT_number 4
_symmetry_cell_setting monoclinic
_symmetry_space_group_name_Hall 'P 2yb'
_symmetry_space_group_name_H-M 'P 1 21 1'
_atom_sites_solution_hydrogens geom
_atom_sites_solution_primary direct
_atom_sites_solution_secondary difmap
_cell_angle_alpha 90.00
_cell_angle_beta 92.421(4)
_cell_angle_gamma 90.00
_cell_formula_units_Z 2
_cell_length_a 9.5303(19)
_cell_length_b 20.814(4)
_cell_length_c 12.735(2)
_cell_measurement_reflns_used 13247
_cell_measurement_temperature 298(2)
_cell_measurement_theta_max 22.532
_cell_measurement_theta_min 2.535
_cell_volume 2523.9(8)
_computing_cell_refinement 'SAINT (Bruker, 2007)'
_computing_data_collection 'SMART (Bruker, 2007)'
_computing_data_reduction 'SAINT (Bruker, 2007)'
_computing_molecular_graphics 'SHELXTL (Sheldrick, 2008)'
_computing_publication_material 'SHELXTL (Sheldrick, 2008)'
_computing_structure_refinement 'SHELXL97 (Sheldrick, 2008)'
_computing_structure_solution 'SHELXS97 (Sheldrick, 2008)'
_diffrn_ambient_temperature 298(2)
_diffrn_measured_fraction_theta_full 0.993
_diffrn_measured_fraction_theta_max 0.993
_diffrn_measurement_device_type 'Bruker SMART APEX CCD'
_diffrn_measurement_method '\f and \w'
_diffrn_radiation_monochromator graphite
_diffrn_radiation_source 'fine-focus sealed tube'
_diffrn_radiation_type MoK\a
_diffrn_radiation_wavelength 0.71073
_diffrn_reflns_av_R_equivalents 0.0189
_diffrn_reflns_av_sigmaI/netI 0.0454
_diffrn_reflns_limit_h_max 8
_diffrn_reflns_limit_h_min -11
_diffrn_reflns_limit_k_max 24
_diffrn_reflns_limit_k_min -25
_diffrn_reflns_limit_l_max 15
_diffrn_reflns_limit_l_min -15
_diffrn_reflns_number 13247
_diffrn_reflns_theta_full 26.00
_diffrn_reflns_theta_max 26.00
_diffrn_reflns_theta_min 1.88
_exptl_absorpt_coefficient_mu 1.369
_exptl_absorpt_correction_T_max 0.742
_exptl_absorpt_correction_T_min 0.680
_exptl_absorpt_correction_type multi-scan
_exptl_absorpt_process_details '(SADABS; Bruker, 2001)'
_exptl_crystal_colour yellow
_exptl_crystal_density_diffrn 1.418
_exptl_crystal_density_method 'not measured'
_exptl_crystal_description block
_exptl_crystal_F_000 1098
_exptl_crystal_size_max 0.30
_exptl_crystal_size_mid 0.24
_exptl_crystal_size_min 0.22
_refine_diff_density_max 1.400
_refine_diff_density_min -0.457
_refine_ls_abs_structure_details 'Flack (1983), 3943 Friedel pairs'
_refine_ls_abs_structure_Flack 0.029(10)
_refine_ls_extinction_method none
_refine_ls_goodness_of_fit_ref 1.037
_refine_ls_hydrogen_treatment constr
_refine_ls_matrix_type full
_refine_ls_number_parameters 642
_refine_ls_number_reflns 9009
_refine_ls_number_restraints 1
_refine_ls_restrained_S_all 1.037
_refine_ls_R_factor_all 0.0352
_refine_ls_R_factor_gt 0.0337
_refine_ls_shift/su_max 0.002
_refine_ls_shift/su_mean 0.000
_refine_ls_structure_factor_coef Fsqd
_refine_ls_weighting_details 'calc w=1/[\s^2^(Fo^2^)+(0.0150P)^2^+1.9900P] where P=(Fo^2^+2Fc^2^)/3'
_refine_ls_weighting_scheme calc
_refine_ls_wR_factor_gt 0.0728
_refine_ls_wR_factor_ref 0.0735
_reflns_number_gt 8750
_reflns_number_total 9009
_reflns_threshold_expression I>2\s(I)
_cod_data_source_file hy2214.cif
_cod_data_source_block I
_cod_depositor_comments
;
The following automatic conversions were performed:
'_symmetry_cell_setting' value 'Monoclinic' changed to 'monoclinic'
according to '/home/saulius/struct/CIF-dictionaries/cif_core.dic'
dictionary named 'cif_core.dic' version 2.4.1 from
2010-06-29.

'_geom_bond_publ_flag' value 'YES' changed to 'yes' according
to '/home/saulius/struct/CIF-dictionaries/cif_core.dic' dictionary named
'cif_core.dic' version 2.4.1 from 2010-06-29 (8 times).

Automatic conversion script
Id: cif_fix_enum 1527 2010-12-29 10:47:43Z saulius 

The following automatic conversions were performed:

'_symmetry_cell_setting' value 'Monoclinic' changed to 'monoclinic'
according to /home/saulius/struct/CIF-dictionaries/cif_core.dic
dictionary named 'cif_core.dic' version 2.4.1 from
2010-06-29.

'_geom_bond_publ_flag' value 'YES' changed to 'yes'
according to /home/saulius/struct/CIF-dictionaries/cif_core.dic
dictionary named 'cif_core.dic' version 2.4.1 from 2010-06-29 (8
times).

Automatic conversion script
Id: cif_fix_values 1715 2011-07-08 13:25:40Z adriana 
;
_cod_original_sg_symbol_H-M 'P 21'
_cod_database_code 2223116
_cod_database_fobs_code 2223116

loop_
_symmetry_equiv_pos_as_xyz
'x, y, z'
'-x, y+1/2, -z'

loop_
_atom_site_type_symbol
_atom_site_label
_atom_site_fract_x
_atom_site_fract_y
_atom_site_fract_z
_atom_site_U_iso_or_equiv
_atom_site_adp_type
_atom_site_calc_flag
_atom_site_refinement_flags
_atom_site_occupancy
_atom_site_disorder_assembly
_atom_site_disorder_group
C C1 0.1984(6) 0.2577(3) 0.6357(6) 0.0406(15) Uani d . 1 . .
C C2 0.2001(6) 0.2429(3) 0.5220(6) 0.0450(16) Uani d . 1 . .
C C3 0.2043(8) 0.2949(3) 0.4518(6) 0.0657(18) Uani d . 1 . .
H H3 0.2027 0.3369 0.4766 0.079 Uiso calc R 1 . .
C C4 0.2108(10) 0.2829(5) 0.3455(8) 0.086(3) Uani d . 1 . .
H H4 0.2187 0.3170 0.2989 0.103 Uiso calc R 1 . .
C C5 0.2058(9) 0.2200(8) 0.3072(6) 0.088(4) Uani d . 1 . .
H H5 0.2060 0.2125 0.2352 0.106 Uiso calc R 1 . .
C C6 0.2005(7) 0.1701(4) 0.3742(5) 0.0768(18) Uani d . 1 . .
H H6 0.1984 0.1282 0.3486 0.092 Uiso calc R 1 . .
C C7 0.1983(6) 0.1813(3) 0.4818(4) 0.0588(13) Uani d . 1 . .
H H7 0.1955 0.1466 0.5276 0.071 Uiso calc R 1 . .
C C8 0.2526(5) 0.2128(2) 0.7094(4) 0.0481(11) Uani d . 1 . .
H H8 0.2797 0.1728 0.6845 0.058 Uiso calc R 1 . .
C C9 0.2687(5) 0.2240(2) 0.8176(4) 0.0450(11) Uani d . 1 . .
C C10 0.3456(5) 0.1766(2) 0.8871(4) 0.0499(11) Uani d . 1 . .
C C11 0.4313(7) 0.1291(3) 0.8488(5) 0.0734(17) Uani d . 1 . .
H H11 0.4386 0.1245 0.7766 0.088 Uiso calc R 1 . .
C C12 0.5056(8) 0.0886(4) 0.9156(7) 0.091(2) Uani d . 1 . .
H H12 0.5634 0.0573 0.8882 0.109 Uiso calc R 1 . .
C C13 0.4954(7) 0.0937(4) 1.0210(6) 0.087(2) Uani d . 1 . .
H H13 0.5466 0.0665 1.0660 0.104 Uiso calc R 1 . .
C C14 0.4097(10) 0.1390(5) 1.0604(6) 0.105(3) Uani d . 1 . .
H H14 0.4009 0.1421 1.1327 0.126 Uiso calc R 1 . .
C C15 0.3353(8) 0.1808(4) 0.9942(5) 0.085(2) Uani d . 1 . .
H H15 0.2779 0.2119 1.0224 0.102 Uiso calc R 1 . .
C C16 -0.0584(5) 0.4176(2) 0.9698(4) 0.0452(10) Uani d . 1 . .
C C17 -0.0895(5) 0.4255(3) 1.0831(4) 0.0517(12) Uani d . 1 . .
C C18 -0.0309(5) 0.3839(5) 1.1566(3) 0.0616(11) Uani d . 1 . .
H H18 0.0312 0.3525 1.1353 0.074 Uiso calc R 1 . .
C C19 -0.0621(7) 0.3877(6) 1.2611(4) 0.0850(19) Uani d . 1 . .
H H19 -0.0240 0.3580 1.3089 0.102 Uiso calc R 1 . .
C C20 -0.1479(9) 0.4345(4) 1.2944(5) 0.098(3) Uani d . 1 . .
H H20 -0.1701 0.4366 1.3648 0.118 Uiso calc R 1 . .
C C21 -0.2013(9) 0.4781(4) 1.2251(5) 0.100(3) Uani d . 1 . .
H H21 -0.2575 0.5111 1.2489 0.120 Uiso calc R 1 . .
C C22 -0.1742(7) 0.4746(3) 1.1202(4) 0.0735(18) Uani d . 1 . .
H H22 -0.2123 0.5050 1.0737 0.088 Uiso calc R 1 . .
C C23 -0.1440(5) 0.4482(3) 0.8941(4) 0.0500(12) Uani d . 1 . .
H H23 -0.2143 0.4750 0.9172 0.060 Uiso calc R 1 . .
C C24 -0.1316(5) 0.4415(2) 0.7853(4) 0.0436(10) Uani d . 1 . .
C C25 -0.2364(6) 0.4742(2) 0.7126(4) 0.0428(11) Uani d . 1 . .
C C26 -0.3633(6) 0.4979(3) 0.7450(5) 0.0586(14) Uani d . 1 . .
H H26 -0.3861 0.4936 0.8150 0.070 Uiso calc R 1 . .
C C27 -0.4553(6) 0.5274(3) 0.6756(6) 0.0751(18) Uani d . 1 . .
H H27 -0.5402 0.5432 0.6983 0.090 Uiso calc R 1 . .
C C28 -0.4226(8) 0.5337(3) 0.5724(6) 0.085(2) Uani d . 1 . .
H H28 -0.4856 0.5537 0.5251 0.102 Uiso calc R 1 . .
C C29 -0.2989(9) 0.5112(4) 0.5386(5) 0.073(2) Uani d . 1 . .
H H29 -0.2774 0.5155 0.4684 0.087 Uiso calc R 1 . .
C C30 -0.2042(6) 0.4814(3) 0.6091(4) 0.0549(12) Uani d . 1 . .
H H30 -0.1189 0.4664 0.5861 0.066 Uiso calc R 1 . .
C C31 0.1593(5) 0.5411(2) 0.8180(4) 0.0431(10) Uani d . 1 . .
C C32 0.1256(5) 0.5972(2) 0.8867(4) 0.0442(10) Uani d . 1 . .
C C33 0.0830(7) 0.5865(3) 0.9877(4) 0.0640(15) Uani d . 1 . .
H H33 0.0794 0.5447 1.0135 0.077 Uiso calc R 1 . .
C C34 0.0461(7) 0.6369(3) 1.0503(5) 0.0794(19) Uani d . 1 . .
H H34 0.0151 0.6287 1.1172 0.095 Uiso calc R 1 . .
C C35 0.0539(7) 0.6987(3) 1.0163(5) 0.0721(17) Uani d . 1 . .
H H35 0.0287 0.7325 1.0594 0.086 Uiso calc R 1 . .
C C36 0.0990(8) 0.7100(3) 0.9186(5) 0.0818(19) Uani d . 1 . .
H H36 0.1065 0.7521 0.8949 0.098 Uiso calc R 1 . .
C C37 0.1340(8) 0.6599(3) 0.8537(5) 0.0719(16) Uani d . 1 . .
H H37 0.1636 0.6687 0.7865 0.086 Uiso calc R 1 . .
C C38 0.1460(5) 0.5486(2) 0.7089(4) 0.0459(11) Uani d . 1 . .
H H38 0.1079 0.5868 0.6827 0.055 Uiso calc R 1 . .
C C39 0.1864(7) 0.5022(3) 0.6366(6) 0.0470(16) Uani d . 1 . .
C C40 0.1748(7) 0.5178(3) 0.5201(5) 0.0479(16) Uani d . 1 . .
C C41 0.0875(6) 0.5645(3) 0.4778(4) 0.0594(13) Uani d . 1 . .
H H41 0.0310 0.5879 0.5217 0.071 Uiso calc R 1 . .
C C42 0.0823(8) 0.5772(3) 0.3717(5) 0.0764(18) Uani d . 1 . .
H H42 0.0209 0.6082 0.3439 0.092 Uiso calc R 1 . .
C C43 0.1682(12) 0.5441(7) 0.3072(6) 0.094(4) Uani d . 1 . .
H H43 0.1645 0.5523 0.2354 0.112 Uiso calc R 1 . .
C C44 0.2580(12) 0.4996(5) 0.3476(7) 0.104(4) Uani d . 1 . .
H H44 0.3186 0.4783 0.3039 0.125 Uiso calc R 1 . .
C C45 0.2603(9) 0.4853(3) 0.4538(5) 0.073(2) Uani d . 1 . .
H H45 0.3202 0.4535 0.4806 0.088 Uiso calc R 1 . .
C C46 0.3468(6) 0.3970(3) 1.0578(4) 0.066(2) Uani d . 1 . .
H H46 0.2635 0.4192 1.0667 0.080 Uiso calc R 1 . .
C C47 0.4284(6) 0.3824(7) 1.1449(4) 0.0866(17) Uani d . 1 . .
H H47 0.4014 0.3945 1.2114 0.104 Uiso calc R 1 . .
C C48 0.5500(8) 0.3499(4) 1.1324(5) 0.099(3) Uani d . 1 . .
H H48 0.6077 0.3394 1.1906 0.119 Uiso calc R 1 . .
C C49 0.5869(7) 0.3329(4) 1.0343(5) 0.084(2) Uani d . 1 . .
H H49 0.6696 0.3103 1.0250 0.100 Uiso calc R 1 . .
C C50 0.5004(5) 0.3495(3) 0.9479(4) 0.0518(12) Uani d . 1 . .
C C51 0.5374(5) 0.3343(2) 0.8389(4) 0.0452(11) Uani d . 1 . .
C C52 0.6568(5) 0.3007(3) 0.8165(4) 0.0565(13) Uani d . 1 . .
H H52 0.7152 0.2850 0.8710 0.068 Uiso calc R 1 . .
C C53 0.6904(6) 0.2902(3) 0.7133(5) 0.0504(13) Uani d . 1 . .
C C54 0.6027(5) 0.3156(2) 0.6349(4) 0.0507(12) Uani d . 1 . .
C C55 0.4842(5) 0.3477(2) 0.6641(4) 0.0479(11) Uani d . 1 . .
H H55 0.4246 0.3639 0.6109 0.057 Uiso calc R 1 . .
C C56 0.8148(5) 0.2501(3) 0.6833(5) 0.0644(15) Uani d . 1 . .
H H56A 0.8062 0.2070 0.7115 0.077 Uiso calc R 1 . .
H H56B 0.9009 0.2689 0.7127 0.077 Uiso calc R 1 . .
C C57 0.8199(6) 0.2472(3) 0.5639(5) 0.0682(16) Uani d . 1 . .
H H57 0.8995 0.2231 0.5375 0.082 Uiso calc R 1 . .
C C58 0.6414(7) 0.3041(3) 0.5241(5) 0.0710(17) Uani d . 1 . .
H H58 0.5822 0.3245 0.4688 0.085 Uiso calc R 1 . .
C C59 0.8038(8) 0.3159(3) 0.5210(6) 0.086(2) Uani d . 1 . .
H H59A 0.8379 0.3218 0.4510 0.104 Uiso calc R 1 . .
H H59B 0.8392 0.3490 0.5687 0.104 Uiso calc R 1 . .
C C60 0.6760(7) 0.2310(3) 0.5093(5) 0.0646(17) Uani d . 1 . .
C C61 0.5839(6) 0.1819(3) 0.5623(6) 0.0771(18) Uani d . 1 . .
H H61A 0.4949 0.1790 0.5243 0.116 Uiso calc R 1 . .
H H61B 0.5694 0.1951 0.6333 0.116 Uiso calc R 1 . .
H H61C 0.6292 0.1407 0.5626 0.116 Uiso calc R 1 . .
C C62 0.6851(10) 0.2136(4) 0.3939(6) 0.106(3) Uani d . 1 . .
H H62A 0.7325 0.2472 0.3580 0.160 Uiso calc R 1 . .
H H62B 0.5921 0.2083 0.3631 0.160 Uiso calc R 1 . .
H H62C 0.7363 0.1741 0.3878 0.160 Uiso calc R 1 . .
Gd Gd1 0.191494(18) 0.38195(2) 0.805878(13) 0.03808(6) Uani d . 1 . .
N N1 0.3797(3) 0.3811(4) 0.9598(2) 0.0506(7) Uani d . 1 . .
N N2 0.4487(4) 0.35710(18) 0.7629(3) 0.0438(9) Uani d . 1 . .
O O1 0.1581(4) 0.31363(18) 0.6612(3) 0.0491(9) Uani d . 1 . .
O O2 0.2229(5) 0.2740(2) 0.8617(4) 0.0487(11) Uani d . 1 . .
O O3 0.0450(3) 0.3816(3) 0.95033(19) 0.0506(6) Uani d . 1 . .
O O4 -0.0349(3) 0.41022(15) 0.7441(2) 0.0481(8) Uani d . 1 . .
O O5 0.1972(5) 0.4897(2) 0.8640(4) 0.0477(11) Uani d . 1 . .
O O6 0.2329(4) 0.44748(18) 0.6600(3) 0.0498(9) Uani d . 1 . .

loop_
_atom_site_aniso_label
_atom_site_aniso_U_11
_atom_site_aniso_U_22
_atom_site_aniso_U_33
_atom_site_aniso_U_12
_atom_site_aniso_U_13
_atom_site_aniso_U_23
C1 0.034(3) 0.034(3) 0.053(4) -0.002(2) 0.004(3) -0.005(3)
C2 0.035(3) 0.048(4) 0.052(4) 0.008(2) -0.001(2) -0.001(3)
C3 0.087(5) 0.054(4) 0.056(4) 0.012(3) 0.002(3) 0.002(3)
C4 0.105(6) 0.092(7) 0.061(4) 0.011(5) 0.008(4) 0.017(4)
C5 0.106(7) 0.110(10) 0.047(5) 0.035(6) 0.007(4) -0.003(4)
C6 0.086(5) 0.083(5) 0.061(4) 0.021(4) -0.002(3) -0.023(3)
C7 0.060(3) 0.057(3) 0.060(3) 0.004(3) 0.004(3) -0.008(3)
C8 0.053(3) 0.034(3) 0.058(3) 0.007(2) 0.010(2) -0.005(2)
C9 0.044(3) 0.037(3) 0.055(3) -0.0030(19) 0.010(2) 0.005(2)
C10 0.051(3) 0.040(3) 0.059(3) -0.001(2) 0.006(2) 0.008(2)
C11 0.088(4) 0.064(4) 0.069(4) 0.024(3) 0.011(3) 0.013(3)
C12 0.090(5) 0.075(5) 0.109(6) 0.035(4) 0.015(4) 0.027(4)
C13 0.073(4) 0.090(5) 0.097(5) 0.011(4) 0.000(4) 0.037(4)
C14 0.130(7) 0.124(8) 0.063(4) 0.045(6) 0.002(4) 0.024(4)
C15 0.098(5) 0.090(5) 0.067(4) 0.031(4) 0.009(3) 0.006(3)
C16 0.051(3) 0.037(3) 0.049(3) 0.001(2) 0.011(2) 0.005(2)
C17 0.053(3) 0.056(3) 0.047(3) -0.002(2) 0.014(2) -0.002(2)
C18 0.069(3) 0.060(3) 0.058(2) 0.009(5) 0.014(2) 0.004(5)
C19 0.111(4) 0.092(5) 0.054(3) 0.017(6) 0.024(3) 0.021(5)
C20 0.142(7) 0.108(6) 0.047(3) 0.030(5) 0.032(4) -0.004(4)
C21 0.138(7) 0.110(6) 0.054(3) 0.056(5) 0.023(4) -0.010(4)
C22 0.093(5) 0.077(4) 0.051(3) 0.029(3) 0.015(3) -0.001(3)
C23 0.040(2) 0.059(3) 0.051(3) 0.015(2) 0.010(2) -0.007(2)
C24 0.044(3) 0.038(3) 0.049(3) -0.0015(19) 0.008(2) -0.005(2)
C25 0.037(3) 0.040(3) 0.051(3) -0.002(2) 0.000(2) -0.006(2)
C26 0.045(3) 0.063(4) 0.068(4) 0.004(2) 0.001(3) -0.004(3)
C27 0.047(3) 0.072(4) 0.105(5) 0.015(3) -0.010(3) -0.009(4)
C28 0.088(5) 0.060(4) 0.103(6) 0.016(4) -0.043(4) 0.002(4)
C29 0.103(6) 0.061(5) 0.053(4) 0.007(4) -0.012(3) 0.004(3)
C30 0.059(3) 0.045(3) 0.060(3) 0.006(2) 0.001(3) -0.005(3)
C31 0.043(3) 0.039(3) 0.048(3) -0.0010(19) 0.009(2) -0.001(2)
C32 0.045(3) 0.041(3) 0.047(2) 0.0007(19) 0.002(2) -0.003(2)
C33 0.089(4) 0.052(3) 0.052(3) 0.002(3) 0.009(3) 0.002(2)
C34 0.104(5) 0.079(5) 0.056(3) 0.007(4) 0.015(3) -0.019(3)
C35 0.075(4) 0.067(4) 0.075(4) 0.012(3) 0.002(3) -0.030(3)
C36 0.122(6) 0.038(3) 0.086(4) 0.012(3) 0.008(4) -0.004(3)
C37 0.111(5) 0.046(3) 0.060(3) 0.003(3) 0.011(3) 0.001(3)
C38 0.061(3) 0.031(2) 0.046(3) 0.007(2) 0.010(2) 0.0083(19)
C39 0.047(4) 0.051(4) 0.044(4) -0.003(3) 0.014(3) 0.004(3)
C40 0.054(4) 0.045(4) 0.045(3) -0.002(3) 0.011(3) 0.003(3)
C41 0.073(4) 0.058(4) 0.048(3) 0.005(3) 0.010(3) 0.005(2)
C42 0.100(5) 0.070(4) 0.058(4) -0.001(4) -0.003(3) 0.013(3)
C43 0.152(9) 0.085(8) 0.044(5) 0.008(6) 0.006(5) 0.004(4)
C44 0.174(10) 0.088(7) 0.054(5) 0.033(7) 0.037(6) -0.005(4)
C45 0.116(6) 0.048(4) 0.057(4) 0.016(4) 0.019(4) -0.002(3)
C46 0.063(3) 0.078(6) 0.058(3) 0.009(3) 0.007(2) -0.015(3)
C47 0.087(4) 0.120(5) 0.052(3) 0.001(7) 0.003(3) -0.018(7)
C48 0.090(5) 0.151(8) 0.056(3) 0.026(5) -0.009(3) -0.006(4)
C49 0.064(4) 0.125(6) 0.061(4) 0.030(4) -0.004(3) -0.007(4)
C50 0.046(3) 0.052(3) 0.058(3) 0.002(2) 0.007(2) -0.003(2)
C51 0.040(2) 0.040(3) 0.055(3) 0.0012(19) 0.006(2) -0.003(2)
C52 0.047(3) 0.056(3) 0.066(3) 0.009(2) 0.000(2) -0.008(3)
C53 0.034(3) 0.046(3) 0.072(4) 0.005(2) 0.012(3) -0.009(3)
C54 0.053(3) 0.039(3) 0.061(3) -0.003(2) 0.022(2) -0.003(2)
C55 0.053(3) 0.040(3) 0.051(3) 0.011(2) 0.012(2) 0.008(2)
C56 0.038(3) 0.070(4) 0.086(4) 0.005(2) 0.011(3) -0.018(3)
C57 0.049(3) 0.059(4) 0.100(5) 0.002(3) 0.033(3) -0.010(3)
C58 0.090(4) 0.066(4) 0.060(3) 0.020(3) 0.035(3) 0.002(3)
C59 0.099(5) 0.061(4) 0.105(5) -0.003(3) 0.063(4) -0.006(4)
C60 0.070(4) 0.059(4) 0.066(4) 0.012(3) 0.024(3) -0.018(3)
C61 0.055(3) 0.067(4) 0.110(5) -0.006(3) 0.009(3) -0.023(4)
C62 0.133(7) 0.107(6) 0.081(5) 0.042(5) 0.020(4) -0.030(4)
Gd1 0.04094(10) 0.03390(10) 0.04003(9) 0.00921(12) 0.00911(6) 0.00091(15)
N1 0.0537(19) 0.0507(19) 0.0479(17) -0.004(3) 0.0085(14) -0.006(4)
N2 0.044(2) 0.043(2) 0.046(2) 0.0035(15) 0.0115(17) 0.0020(15)
O1 0.054(2) 0.041(2) 0.052(2) 0.0123(17) 0.0020(18) -0.0002(15)
O2 0.060(2) 0.042(2) 0.045(3) 0.0052(18) 0.0094(19) -0.001(2)
O3 0.0519(15) 0.0512(16) 0.0496(14) 0.016(3) 0.0123(12) 0.007(3)
O4 0.0523(18) 0.0517(19) 0.0410(16) 0.0099(14) 0.0107(14) -0.0060(13)
O5 0.060(3) 0.037(2) 0.046(3) 0.0077(17) 0.0071(18) 0.0028(19)
O6 0.061(2) 0.042(2) 0.0484(19) 0.0111(18) 0.0178(18) 0.0027(15)

loop_
_atom_type_symbol
_atom_type_description
_atom_type_scat_dispersion_real
_atom_type_scat_dispersion_imag
_atom_type_scat_source
C C 0.0033 0.0016 'International Tables Vol C Tables 4.2.6.8 and 6.1.1.4'
H H 0.0000 0.0000 'International Tables Vol C Tables 4.2.6.8 and 6.1.1.4'
N N 0.0061 0.0033 'International Tables Vol C Tables 4.2.6.8 and 6.1.1.4'
O O 0.0106 0.0060 'International Tables Vol C Tables 4.2.6.8 and 6.1.1.4'
Gd Gd -0.1653 3.9035 'International Tables Vol C Tables 4.2.6.8 and 6.1.1.4'

loop_
_geom_angle_atom_site_label_1
_geom_angle_atom_site_label_2
_geom_angle_atom_site_label_3
_geom_angle_site_symmetry_1
_geom_angle_site_symmetry_3
_geom_angle
_geom_angle_publ_flag
O1 C1 C8 . . 122.9(6) ?
O1 C1 C2 . . 117.1(6) ?
C8 C1 C2 . . 119.7(6) ?
C7 C2 C3 . . 118.6(6) ?
C7 C2 C1 . . 123.7(6) ?
C3 C2 C1 . . 117.7(6) ?
C4 C3 C2 . . 119.2(7) ?
C4 C3 H3 . . 120.4 ?
C2 C3 H3 . . 120.4 ?
C3 C4 C5 . . 120.6(8) ?
C3 C4 H4 . . 119.7 ?
C5 C4 H4 . . 119.7 ?
C6 C5 C4 . . 120.3(7) ?
C6 C5 H5 . . 119.9 ?
C4 C5 H5 . . 119.9 ?
C5 C6 C7 . . 119.8(8) ?
C5 C6 H6 . . 120.1 ?
C7 C6 H6 . . 120.1 ?
C2 C7 C6 . . 121.4(6) ?
C2 C7 H7 . . 119.3 ?
C6 C7 H7 . . 119.3 ?
C9 C8 C1 . . 124.5(5) ?
C9 C8 H8 . . 117.7 ?
C1 C8 H8 . . 117.7 ?
O2 C9 C8 . . 123.2(5) ?
O2 C9 C10 . . 116.7(5) ?
C8 C9 C10 . . 120.1(4) ?
C15 C10 C11 . . 117.6(5) ?
C15 C10 C9 . . 119.4(5) ?
C11 C10 C9 . . 123.0(5) ?
C12 C11 C10 . . 121.1(6) ?
C12 C11 H11 . . 119.4 ?
C10 C11 H11 . . 119.4 ?
C13 C12 C11 . . 120.6(7) ?
C13 C12 H12 . . 119.7 ?
C11 C12 H12 . . 119.7 ?
C12 C13 C14 . . 119.4(6) ?
C12 C13 H13 . . 120.3 ?
C14 C13 H13 . . 120.3 ?
C13 C14 C15 . . 120.8(7) ?
C13 C14 H14 . . 119.6 ?
C15 C14 H14 . . 119.6 ?
C10 C15 C14 . . 120.5(7) ?
C10 C15 H15 . . 119.8 ?
C14 C15 H15 . . 119.8 ?
O3 C16 C23 . . 124.9(4) ?
O3 C16 C17 . . 116.2(4) ?
C23 C16 C17 . . 118.9(4) ?
C18 C17 C22 . . 117.0(5) ?
C18 C17 C16 . . 119.7(5) ?
C22 C17 C16 . . 123.2(5) ?
C19 C18 C17 . . 121.5(8) ?
C19 C18 H18 . . 119.2 ?
C17 C18 H18 . . 119.2 ?
C20 C19 C18 . . 120.2(8) ?
C20 C19 H19 . . 119.9 ?
C18 C19 H19 . . 119.9 ?
C19 C20 C21 . . 119.7(6) ?
C19 C20 H20 . . 120.2 ?
C21 C20 H20 . . 120.2 ?
C20 C21 C22 . . 121.3(6) ?
C20 C21 H21 . . 119.4 ?
C22 C21 H21 . . 119.4 ?
C21 C22 C17 . . 120.2(6) ?
C21 C22 H22 . . 119.9 ?
C17 C22 H22 . . 119.9 ?
C16 C23 C24 . . 124.6(4) ?
C16 C23 H23 . . 117.7 ?
C24 C23 H23 . . 117.7 ?
O4 C24 C23 . . 123.7(4) ?
O4 C24 C25 . . 117.3(4) ?
C23 C24 C25 . . 119.0(4) ?
C30 C25 C26 . . 118.7(5) ?
C30 C25 C24 . . 118.2(5) ?
C26 C25 C24 . . 123.1(5) ?
C27 C26 C25 . . 120.8(6) ?
C27 C26 H26 . . 119.6 ?
C25 C26 H26 . . 119.6 ?
C26 C27 C28 . . 119.9(6) ?
C26 C27 H27 . . 120.0 ?
C28 C27 H27 . . 120.0 ?
C29 C28 C27 . . 120.5(6) ?
C29 C28 H28 . . 119.8 ?
C27 C28 H28 . . 119.8 ?
C28 C29 C30 . . 119.9(7) ?
C28 C29 H29 . . 120.0 ?
C30 C29 H29 . . 120.0 ?
C25 C30 C29 . . 120.2(6) ?
C25 C30 H30 . . 119.9 ?
C29 C30 H30 . . 119.9 ?
O5 C31 C38 . . 124.4(4) ?
O5 C31 C32 . . 116.9(4) ?
C38 C31 C32 . . 118.7(4) ?
C37 C32 C33 . . 117.5(5) ?
C37 C32 C31 . . 122.9(4) ?
C33 C32 C31 . . 119.7(4) ?
C34 C33 C32 . . 120.6(6) ?
C34 C33 H33 . . 119.7 ?
C32 C33 H33 . . 119.7 ?
C35 C34 C33 . . 121.3(6) ?
C35 C34 H34 . . 119.3 ?
C33 C34 H34 . . 119.3 ?
C36 C35 C34 . . 118.7(5) ?
C36 C35 H35 . . 120.6 ?
C34 C35 H35 . . 120.6 ?
C35 C36 C37 . . 120.8(6) ?
C35 C36 H36 . . 119.6 ?
C37 C36 H36 . . 119.6 ?
C32 C37 C36 . . 121.0(6) ?
C32 C37 H37 . . 119.5 ?
C36 C37 H37 . . 119.5 ?
C31 C38 C39 . . 124.1(5) ?
C31 C38 H38 . . 117.9 ?
C39 C38 H38 . . 117.9 ?
O6 C39 C38 . . 125.1(6) ?
O6 C39 C40 . . 115.9(6) ?
C38 C39 C40 . . 118.9(6) ?
C45 C40 C41 . . 118.2(6) ?
C45 C40 C39 . . 118.3(6) ?
C41 C40 C39 . . 123.5(6) ?
C42 C41 C40 . . 121.1(6) ?
C42 C41 H41 . . 119.4 ?
C40 C41 H41 . . 119.4 ?
C43 C42 C41 . . 119.6(7) ?
C43 C42 H42 . . 120.2 ?
C41 C42 H42 . . 120.2 ?
C44 C43 C42 . . 120.2(7) ?
C44 C43 H43 . . 119.9 ?
C42 C43 H43 . . 119.9 ?
C43 C44 C45 . . 120.2(8) ?
C43 C44 H44 . . 119.9 ?
C45 C44 H44 . . 119.9 ?
C40 C45 C44 . . 120.6(8) ?
C40 C45 H45 . . 119.7 ?
C44 C45 H45 . . 119.7 ?
N1 C46 C47 . . 123.7(6) ?
N1 C46 H46 . . 118.1 ?
C47 C46 H46 . . 118.1 ?
C48 C47 C46 . . 118.5(6) ?
C48 C47 H47 . . 120.8 ?
C46 C47 H47 . . 120.8 ?
C47 C48 C49 . . 119.5(6) ?
C47 C48 H48 . . 120.2 ?
C49 C48 H48 . . 120.2 ?
C48 C49 C50 . . 119.7(6) ?
C48 C49 H49 . . 120.2 ?
C50 C49 H49 . . 120.2 ?
N1 C50 C49 . . 121.0(5) ?
N1 C50 C51 . . 116.8(4) ?
C49 C50 C51 . . 122.2(5) ?
N2 C51 C52 . . 122.1(4) ?
N2 C51 C50 . . 115.6(4) ?
C52 C51 C50 . . 122.3(5) ?
C51 C52 C53 . . 120.2(5) ?
C51 C52 H52 . . 119.9 ?
C53 C52 H52 . . 119.9 ?
C54 C53 C52 . . 118.1(5) ?
C54 C53 C56 . . 119.1(5) ?
C52 C53 C56 . . 122.8(5) ?
C55 C54 C53 . . 118.0(5) ?
C55 C54 C58 . . 124.8(5) ?
C53 C54 C58 . . 117.2(5) ?
N2 C55 C54 . . 124.8(5) ?
N2 C55 H55 . . 117.6 ?
C54 C55 H55 . . 117.6 ?
C53 C56 C57 . . 109.4(5) ?
C53 C56 H56A . . 109.8 ?
C57 C56 H56A . . 109.8 ?
C53 C56 H56B . . 109.8 ?
C57 C56 H56B . . 109.8 ?
H56A C56 H56B . . 108.2 ?
C56 C57 C59 . . 108.1(5) ?
C56 C57 C60 . . 113.0(4) ?
C59 C57 C60 . . 88.2(5) ?
C56 C57 H57 . . 114.8 ?
C59 C57 H57 . . 114.8 ?
C60 C57 H57 . . 114.8 ?
C54 C58 C59 . . 106.4(6) ?
C54 C58 C60 . . 109.3(5) ?
C59 C58 C60 . . 86.3(5) ?
C54 C58 H58 . . 116.9 ?
C59 C58 H58 . . 116.9 ?
C60 C58 H58 . . 116.9 ?
C57 C59 C58 . . 85.9(5) ?
C57 C59 H59A . . 114.3 ?
C58 C59 H59A . . 114.3 ?
C57 C59 H59B . . 114.3 ?
C58 C59 H59B . . 114.3 ?
H59A C59 H59B . . 111.5 ?
C62 C60 C61 . . 109.0(6) ?
C62 C60 C57 . . 113.6(6) ?
C61 C60 C57 . . 117.6(6) ?
C62 C60 C58 . . 111.6(6) ?
C61 C60 C58 . . 118.0(5) ?
C57 C60 C58 . . 85.6(5) ?
C60 C61 H61A . . 109.5 ?
C60 C61 H61B . . 109.5 ?
H61A C61 H61B . . 109.5 ?
C60 C61 H61C . . 109.5 ?
H61A C61 H61C . . 109.5 ?
H61B C61 H61C . . 109.5 ?
C60 C62 H62A . . 109.5 ?
C60 C62 H62B . . 109.5 ?
H62A C62 H62B . . 109.5 ?
C60 C62 H62C . . 109.5 ?
H62A C62 H62C . . 109.5 ?
H62B C62 H62C . . 109.5 ?
O1 Gd1 O4 . . 78.18(11) ?
O1 Gd1 O6 . . 75.64(11) ?
O4 Gd1 O6 . . 76.79(12) ?
O1 Gd1 O3 . . 123.22(16) ?
O4 Gd1 O3 . . 72.24(10) ?
O6 Gd1 O3 . . 138.02(15) ?
O1 Gd1 O5 . . 145.58(14) ?
O4 Gd1 O5 . . 82.84(14) ?
O6 Gd1 O5 . . 72.19(14) ?
O3 Gd1 O5 . . 76.41(19) ?
O1 Gd1 O2 . . 70.82(14) ?
O4 Gd1 O2 . . 116.22(14) ?
O6 Gd1 O2 . . 139.74(14) ?
O3 Gd1 O2 . . 80.47(18) ?
O5 Gd1 O2 . . 143.59(9) ?
O1 Gd1 N2 . . 79.06(12) ?
O4 Gd1 N2 . . 147.95(11) ?
O6 Gd1 N2 . . 75.92(12) ?
O3 Gd1 N2 . . 139.73(11) ?
O5 Gd1 N2 . . 104.29(14) ?
O2 Gd1 N2 . . 76.43(13) ?
O1 Gd1 N1 . . 131.03(17) ?
O4 Gd1 N1 . . 148.41(12) ?
O6 Gd1 N1 . . 117.77(16) ?
O3 Gd1 N1 . . 79.88(9) ?
O5 Gd1 N1 . . 76.3(2) ?
O2 Gd1 N1 . . 72.2(2) ?
N2 Gd1 N1 . . 61.87(11) ?
C46 N1 C50 . . 117.5(4) ?
C46 N1 Gd1 . . 121.2(3) ?
C50 N1 Gd1 . . 119.1(3) ?
C55 N2 C51 . . 116.8(4) ?
C55 N2 Gd1 . . 120.7(3) ?
C51 N2 Gd1 . . 119.4(3) ?
C1 O1 Gd1 . . 136.5(4) ?
C9 O2 Gd1 . . 133.3(4) ?
C16 O3 Gd1 . . 129.9(3) ?
C24 O4 Gd1 . . 132.1(3) ?
C31 O5 Gd1 . . 131.0(4) ?
C39 O6 Gd1 . . 130.2(4) ?

loop_
_geom_bond_atom_site_label_1
_geom_bond_atom_site_label_2
_geom_bond_site_symmetry_2
_geom_bond_distance
_geom_bond_publ_flag
C1 O1 . 1.273(7) ?
C1 C8 . 1.408(8) ?
C1 C2 . 1.480(10) ?
C2 C7 . 1.381(9) ?
C2 C3 . 1.406(10) ?
C3 C4 . 1.381(12) ?
C3 H3 . 0.9300 ?
C4 C5 . 1.397(18) ?
C4 H4 . 0.9300 ?
C5 C6 . 1.346(15) ?
C5 H5 . 0.9300 ?
C6 C7 . 1.391(8) ?
C6 H6 . 0.9300 ?
C7 H7 . 0.9300 ?
C8 C9 . 1.400(7) ?
C8 H8 . 0.9300 ?
C9 O2 . 1.269(6) ?
C9 C10 . 1.498(7) ?
C10 C15 . 1.374(8) ?
C10 C11 . 1.384(8) ?
C11 C12 . 1.372(9) ?
C11 H11 . 0.9300 ?
C12 C13 . 1.355(10) ?
C12 H12 . 0.9300 ?
C13 C14 . 1.357(11) ?
C13 H13 . 0.9300 ?
C14 C15 . 1.386(9) ?
C14 H14 . 0.9300 ?
C15 H15 . 0.9300 ?
C16 O3 . 1.269(6) ?
C16 C23 . 1.392(7) ?
C16 C17 . 1.495(6) ?
C17 C18 . 1.376(8) ?
C17 C22 . 1.397(7) ?
C18 C19 . 1.378(6) ?
C18 H18 . 0.9300 ?
C19 C20 . 1.352(11) ?
C19 H19 . 0.9300 ?
C20 C21 . 1.350(10) ?
C20 H20 . 0.9300 ?
C21 C22 . 1.373(8) ?
C21 H21 . 0.9300 ?
C22 H22 . 0.9300 ?
C23 C24 . 1.402(6) ?
C23 H23 . 0.9300 ?
C24 O4 . 1.261(5) ?
C24 C25 . 1.496(7) ?
C25 C30 . 1.375(8) ?
C25 C26 . 1.385(7) ?
C26 C27 . 1.365(8) ?
C26 H26 . 0.9300 ?
C27 C28 . 1.370(10) ?
C27 H27 . 0.9300 ?
C28 C29 . 1.356(10) ?
C28 H28 . 0.9300 ?
C29 C30 . 1.391(9) ?
C29 H29 . 0.9300 ?
C30 H30 . 0.9300 ?
C31 O5 . 1.266(6) ?
C31 C38 . 1.399(6) ?
C31 C32 . 1.502(6) ?
C32 C37 . 1.374(8) ?
C32 C33 . 1.383(7) ?
C33 C34 . 1.374(8) ?
C33 H33 . 0.9300 ?
C34 C35 . 1.358(9) ?
C34 H34 . 0.9300 ?
C35 C36 . 1.355(9) ?
C35 H35 . 0.9300 ?
C36 C37 . 1.381(8) ?
C36 H36 . 0.9300 ?
C37 H37 . 0.9300 ?
C38 C39 . 1.399(9) ?
C38 H38 . 0.9300 ?
C39 O6 . 1.253(8) ?
C39 C40 . 1.519(10) ?
C40 C45 . 1.376(9) ?
C40 C41 . 1.374(9) ?
C41 C42 . 1.375(8) ?
C41 H41 . 0.9300 ?
C42 C43 . 1.370(13) ?
C42 H42 . 0.9300 ?
C43 C44 . 1.348(16) ?
C43 H43 . 0.9300 ?
C44 C45 . 1.384(11) ?
C44 H44 . 0.9300 ?
C45 H45 . 0.9300 ?
C46 N1 . 1.340(6) ?
C46 C47 . 1.362(8) ?
C46 H46 . 0.9300 ?
C47 C48 . 1.356(11) ?
C47 H47 . 0.9300 ?
C48 C49 . 1.360(9) ?
C48 H48 . 0.9300 ?
C49 C50 . 1.390(8) ?
C49 H49 . 0.9300 ?
C50 N1 . 1.340(7) ?
C50 C51 . 1.481(7) ?
C51 N2 . 1.344(6) ?
C51 C52 . 1.376(7) ?
C52 C53 . 1.383(8) ?
C52 H52 . 0.9300 ?
C53 C54 . 1.379(8) ?
C53 C56 . 1.513(7) ?
C54 C55 . 1.376(7) ?
C54 C58 . 1.493(7) ?
C55 N2 . 1.331(6) ?
C55 H55 . 0.9300 ?
C56 C57 . 1.525(9) ?
C56 H56A . 0.9700 ?
C56 H56B . 0.9700 ?
C57 C59 . 1.537(9) ?
C57 C60 . 1.548(9) ?
C57 H57 . 0.9800 ?
C58 C59 . 1.570(10) ?
C58 C60 . 1.569(9) ?
C58 H58 . 0.9800 ?
C59 H59A . 0.9700 ?
C59 H59B . 0.9700 ?
C60 C62 . 1.519(9) ?
C60 C61 . 1.524(10) ?
C61 H61A . 0.9600 ?
C61 H61B . 0.9600 ?
C61 H61C . 0.9600 ?
C62 H62A . 0.9600 ?
C62 H62B . 0.9600 ?
C62 H62C . 0.9600 ?
Gd1 O1 . 2.338(4) yes
Gd1 O2 . 2.371(5) yes
Gd1 O3 . 2.356(2) yes
Gd1 O4 . 2.340(3) yes
Gd1 O5 . 2.361(5) yes
Gd1 O6 . 2.351(4) yes
Gd1 N1 . 2.601(3) yes
Gd1 N2 . 2.587(4) yes
